data_7051186
loop_
_publ_author_name
'Thomas Devic'
'Josep N. Bertran'
'Beno\^it Domercq'
'Enric Canadell'
'Narcis Avarvari'
'Pascale Auban-Senzier'
'Marc Fourmigu\'e'

_publ_section_title
;
 Cation radical salts of cyano(ethylenedithio)tetrathiafulvalene with
 halogenated anions: annihilation of the CN&#x00B7;&#x00B7;&#x00B7;Hal
 interaction and stabilisation of conducting, antiferromagnetic square
 or chain-type salts
;
_journal_issue 11
_journal_name_full 'New J. Chem.'
_journal_page_first 1418
_journal_page_last 1424
_journal_paper_doi 10.1039/b104640n
_journal_volume 25
_journal_year 2001
_chemical_formula_moiety 'C9H5NS6, InBr4'
_chemical_formula_sum 'C9 H5 Br4 In N S6'
_chemical_formula_weight 753.96
_chemical_name_common '(EDT-TTF-CN), InBr4'
_chemical_name_systematic
; 
3-cyano -3',4'-ethylenedithiotetrathiafulvalene, tetrabromoindate (III) 
;
_space_group_IT_number 14
_symmetry_cell_setting monoclinic
_symmetry_space_group_name_Hall '-P 2ybc'
_symmetry_space_group_name_H-M 'P 1 21/c 1'
_atom_sites_solution_hydrogens geom
_atom_sites_solution_primary direct
_atom_sites_solution_secondary difmap
_audit_creation_method SHELXL-97
_cell_angle_alpha 90.00
_cell_angle_beta 106.13(3)
_cell_angle_gamma 90.00
_cell_formula_units_Z 4
_cell_length_a 6.3990(13)
_cell_length_b 28.687(6)
_cell_length_c 11.222(2)
_cell_measurement_reflns_used 8000
_cell_measurement_temperature 293(2)
_cell_measurement_theta_max 25.9
_cell_measurement_theta_min 2.05
_cell_volume 1978.9(7)
_computing_cell_refinement 'CELL, Stoe-IPDS'
_computing_data_collection 'EXPOSE, Stoe-IPDS'
_computing_data_reduction 'INTEGRATE, Stoe-IPDS'
_computing_structure_refinement 'SHELXL-97 (Sheldrick, 1997)'
_computing_structure_solution 'SHELXS-97 (Sheldrick, 1990)'
_diffrn_ambient_temperature 293(2)
_diffrn_detector_area_resol_mean 6.66
_diffrn_measured_fraction_theta_full 0.965
_diffrn_measured_fraction_theta_max 0.965
_diffrn_measurement_device_type ?area_detector
_diffrn_measurement_method 'rotation, phi incr. 0.8'
_diffrn_radiation_monochromator graphite
_diffrn_radiation_source 'fine-focus sealed tube'
_diffrn_radiation_type MoK\a
_diffrn_radiation_wavelength 0.71073
_diffrn_reflns_av_R_equivalents 0.0482
_diffrn_reflns_av_sigmaI/netI 0.0606
_diffrn_reflns_limit_h_max 7
_diffrn_reflns_limit_h_min -7
_diffrn_reflns_limit_k_max 35
_diffrn_reflns_limit_k_min 0
_diffrn_reflns_limit_l_max 13
_diffrn_reflns_limit_l_min 0
_diffrn_reflns_number 15693
_diffrn_reflns_theta_full 25.90
_diffrn_reflns_theta_max 25.90
_diffrn_reflns_theta_min 2.02
_exptl_absorpt_coefficient_mu 9.894
_exptl_absorpt_correction_T_max 0.4950
_exptl_absorpt_correction_T_min 0.2170
_exptl_absorpt_correction_type numerical
_exptl_absorpt_process_details 'FACEIT, Stoe-IPDS'
_exptl_crystal_colour black
_exptl_crystal_density_diffrn 2.531
_exptl_crystal_density_method 'not measured'
_exptl_crystal_description prism
_exptl_crystal_F_000 1404
_exptl_crystal_size_max 0.3157
_exptl_crystal_size_mid 0.1156
_exptl_crystal_size_min 0.0770
_refine_diff_density_max 0.994
_refine_diff_density_min -0.660
_refine_diff_density_rms 0.105
_refine_ls_extinction_method none
_refine_ls_goodness_of_fit_ref 0.771
_refine_ls_hydrogen_treatment mixed
_refine_ls_matrix_type full
_refine_ls_number_parameters 190
_refine_ls_number_reflns 3702
_refine_ls_number_restraints 0
_refine_ls_restrained_S_all 0.771
_refine_ls_R_factor_all 0.0508
_refine_ls_R_factor_gt 0.0276
_refine_ls_shift/su_max 0.001
_refine_ls_shift/su_mean 0.000
_refine_ls_structure_factor_coef Fsqd
_refine_ls_weighting_details 'calc w=1/[\s^2^(Fo^2^)+(0.0260P)^2^+0.0000P] where P=(Fo^2^+2Fc^2^)/3'
_refine_ls_weighting_scheme calc
_refine_ls_wR_factor_gt 0.0577
_refine_ls_wR_factor_ref 0.0611
_reflns_number_gt 2399
_reflns_number_total 3702
_reflns_threshold_expression >2sigma(I)
_cod_data_source_file b104640n.txt
_cod_data_source_block tde120absm
_cod_original_sg_symbol_H-M P2(1)/c
_cod_database_code 7051186

loop_
_symmetry_equiv_pos_as_xyz
'x, y, z'
'-x, y+1/2, -z+1/2'
'-x, -y, -z'
'x, -y-1/2, z-1/2'

loop_
_atom_site_label
_atom_site_type_symbol
_atom_site_fract_x
_atom_site_fract_y
_atom_site_fract_z
_atom_site_U_iso_or_equiv
_atom_site_adp_type
_atom_site_occupancy
_atom_site_symmetry_multiplicity
_atom_site_calc_flag
_atom_site_refinement_flags
_atom_site_disorder_assembly
_atom_site_disorder_group
In1 In 0.11188(6) 0.382465(12) 0.16858(3) 0.03926(10) Uani 1 1 d . . .
Br2 Br 0.04789(10) 0.297203(19) 0.19284(5) 0.05321(16) Uani 1 1 d . . .
Br3 Br 0.07599(9) 0.42515(2) 0.35581(5) 0.05227(16) Uani 1 1 d . . .
Br4 Br 0.49635(10) 0.38553(2) 0.16063(7) 0.0722(2) Uani 1 1 d . . .
Br5 Br -0.11543(11) 0.41825(3) -0.02487(5) 0.0688(2) Uani 1 1 d . . .
S1 S -0.2643(2) 0.28373(5) 0.39880(12) 0.0463(3) Uani 1 1 d . . .
S2 S -0.5766(2) 0.23531(5) 0.50231(13) 0.0501(4) Uani 1 1 d . . .
S3 S 0.6464(2) 0.37880(5) 0.52622(12) 0.0447(3) Uani 1 1 d . . .
S4 S 0.3080(2) 0.33353(4) 0.61063(12) 0.0421(3) Uani 1 1 d . . .
S5 S 0.6327(2) 0.46739(5) 0.65331(13) 0.0524(4) Uani 1 1 d . . .
S6 S 0.2222(3) 0.41246(5) 0.75600(13) 0.0560(4) Uani 1 1 d . . .
C1 C -0.2893(8) 0.22332(17) 0.3799(4) 0.0393(12) Uani 1 1 d . . .
C2 C -0.4327(9) 0.20221(18) 0.4257(4) 0.0465(13) Uani 1 1 d . . .
H2 H -0.4551 0.1702 0.4168 0.056 Uiso 1 1 calc R . .
C3 C -0.4528(8) 0.28709(16) 0.4822(4) 0.0365(11) Uani 1 1 d . . .
C4 C 0.5010(8) 0.32902(16) 0.5316(4) 0.0378(12) Uani 1 1 d . . .
C5 C 0.5349(8) 0.41066(16) 0.6239(4) 0.0374(12) Uani 1 1 d . . .
C6 C 0.3752(8) 0.39006(16) 0.6636(4) 0.0379(12) Uani 1 1 d . . .
C7 C 0.3951(11) 0.4930(2) 0.6824(6) 0.0651(17) Uani 1 1 d . . .
H7A H 0.4220 0.5259 0.6998 0.078 Uiso 1 1 calc R . .
H7B H 0.2745 0.4904 0.6079 0.078 Uiso 1 1 calc R . .
C8 C 0.3318(10) 0.4713(2) 0.7869(5) 0.0628(17) Uani 1 1 d . . .
H8A H 0.2237 0.4909 0.8080 0.075 Uiso 1 1 calc R . .
H8B H 0.4584 0.4703 0.8585 0.075 Uiso 1 1 calc R . .
C9 C -0.1509(10) 0.20041(17) 0.3184(5) 0.0473(14) Uani 1 1 d . . .
N1 N -0.0366(9) 0.18364(17) 0.2680(5) 0.0670(14) Uani 1 1 d . . .

loop_
_atom_site_aniso_label
_atom_site_aniso_U_11
_atom_site_aniso_U_22
_atom_site_aniso_U_33
_atom_site_aniso_U_23
_atom_site_aniso_U_13
_atom_site_aniso_U_12
In1 0.0375(2) 0.0383(2) 0.0442(2) -0.00113(17) 0.01496(16) 0.00021(17)
Br2 0.0619(4) 0.0399(3) 0.0640(3) 0.0008(3) 0.0279(3) -0.0029(3)
Br3 0.0518(3) 0.0549(4) 0.0497(3) -0.0111(3) 0.0137(3) 0.0050(3)
Br4 0.0444(3) 0.0778(5) 0.1037(5) -0.0306(4) 0.0363(3) -0.0110(3)
Br5 0.0698(4) 0.0856(5) 0.0534(3) 0.0224(3) 0.0209(3) 0.0162(4)
S1 0.0549(8) 0.0337(7) 0.0610(8) -0.0050(6) 0.0338(7) -0.0020(6)
S2 0.0549(9) 0.0420(8) 0.0620(8) -0.0045(7) 0.0308(7) -0.0092(7)
S3 0.0494(8) 0.0371(7) 0.0550(8) -0.0006(6) 0.0268(7) -0.0018(6)
S4 0.0449(8) 0.0372(7) 0.0506(7) -0.0025(6) 0.0236(6) -0.0013(6)
S5 0.0618(9) 0.0331(7) 0.0625(9) -0.0013(6) 0.0177(7) -0.0031(7)
S6 0.0679(10) 0.0493(9) 0.0621(9) -0.0098(7) 0.0369(8) 0.0029(7)
C1 0.048(3) 0.032(3) 0.040(3) -0.008(2) 0.015(2) -0.003(2)
C2 0.061(4) 0.034(3) 0.045(3) -0.007(2) 0.016(3) -0.001(3)
C3 0.041(3) 0.030(3) 0.042(3) 0.000(2) 0.016(2) 0.001(2)
C4 0.037(3) 0.033(3) 0.045(3) 0.002(2) 0.014(2) 0.002(2)
C5 0.041(3) 0.028(3) 0.040(3) 0.001(2) 0.007(2) 0.001(2)
C6 0.047(3) 0.034(3) 0.034(2) 0.000(2) 0.013(2) 0.006(2)
C7 0.085(5) 0.033(3) 0.080(4) -0.007(3) 0.028(4) 0.008(3)
C8 0.071(4) 0.050(4) 0.070(4) -0.015(3) 0.024(3) 0.008(3)
C9 0.062(4) 0.026(3) 0.054(3) -0.006(2) 0.016(3) -0.004(3)
N1 0.085(4) 0.040(3) 0.091(4) -0.013(3) 0.049(3) 0.001(3)

loop_
_atom_type_symbol
_atom_type_description
_atom_type_scat_dispersion_real
_atom_type_scat_dispersion_imag
_atom_type_scat_source
C C 0.0033 0.0016 'International Tables Vol C Tables 4.2.6.8 and 6.1.1.4'
H H 0.0000 0.0000 'International Tables Vol C Tables 4.2.6.8 and 6.1.1.4'
N N 0.0061 0.0033 'International Tables Vol C Tables 4.2.6.8 and 6.1.1.4'
S S 0.1246 0.1234 'International Tables Vol C Tables 4.2.6.8 and 6.1.1.4'
Br Br -0.2901 2.4595 'International Tables Vol C Tables 4.2.6.8 and 6.1.1.4'
In In -0.7276 1.3100 'International Tables Vol C Tables 4.2.6.8 and 6.1.1.4'

loop_
_geom_angle_atom_site_label_1
_geom_angle_atom_site_label_2
_geom_angle_atom_site_label_3
_geom_angle
_geom_angle_site_symmetry_1
_geom_angle_site_symmetry_3
_geom_angle_publ_flag
Br5 In1 Br4 107.45(4) . . ?
Br5 In1 Br3 111.44(3) . . ?
Br4 In1 Br3 109.62(3) . . ?
Br5 In1 Br2 115.21(3) . . ?
Br4 In1 Br2 103.37(3) . . ?
Br3 In1 Br2 109.34(3) . . ?
C3 S1 C1 93.8(2) . . ?
C2 S2 C3 94.7(3) . . ?
C4 S3 C5 95.4(2) . . ?
C4 S4 C6 95.8(2) . . ?
C5 S5 C7 98.0(3) . . ?
C6 S6 C8 101.8(3) . . ?
C2 C1 C9 124.8(5) . . ?
C2 C1 S1 117.3(4) . . ?
C9 C1 S1 117.9(4) . . ?
C1 C2 S2 118.1(4) . . ?
C4 C3 S1 121.6(4) 1_455 . ?
C4 C3 S2 122.4(4) 1_455 . ?
S1 C3 S2 116.0(3) . . ?
C3 C4 S4 122.4(4) 1_655 . ?
C3 C4 S3 121.9(4) 1_655 . ?
S4 C4 S3 115.6(3) . . ?
C6 C5 S3 117.3(4) . . ?
C6 C5 S5 127.4(4) . . ?
S3 C5 S5 115.1(3) . . ?
C5 C6 S6 129.5(4) . . ?
C5 C6 S4 115.5(4) . . ?
S6 C6 S4 115.0(3) . . ?
C8 C7 S5 113.7(4) . . ?
C7 C8 S6 114.5(4) . . ?
N1 C9 C1 177.3(6) . . ?

loop_
_geom_bond_atom_site_label_1
_geom_bond_atom_site_label_2
_geom_bond_distance
_geom_bond_site_symmetry_2
_geom_bond_publ_flag
In1 Br5 2.4755(10) . ?
In1 Br4 2.4880(9) . ?
In1 Br3 2.4969(7) . ?
In1 Br2 2.5072(8) . ?
S1 C3 1.723(5) . ?
S1 C1 1.748(5) . ?
S2 C2 1.711(5) . ?
S2 C3 1.728(5) . ?
S3 C4 1.715(5) . ?
S3 C5 1.726(5) . ?
S4 C4 1.713(5) . ?
S4 C6 1.739(5) . ?
S5 C5 1.742(5) . ?
S5 C7 1.799(7) . ?
S6 C6 1.735(5) . ?
S6 C8 1.824(6) . ?
C1 C2 1.317(7) . ?
C1 C9 1.426(8) . ?
C3 C4 1.390(6) 1_455 ?
C4 C3 1.390(6) 1_655 ?
C5 C6 1.358(7) . ?
C7 C8 1.481(8) . ?
C9 N1 1.147(7) . ?
